data_7711139
loop_
_publ_author_name
'Griffin, Samuel E.'
'Adamczyk, Olivia V.'
'Schafer, Laurel L.'

_publ_section_title
;
 Vanadium Pyridonates: Dimerization, Redox Behaviour, and Metal-Ligand
 Cooperativity
;
_journal_name_full 'Dalton Transactions'
_journal_paper_doi 10.1039/D2DT02177C
_journal_year 2022
_chemical_formula_moiety 'C25 H28 N5 O3 V'
_chemical_formula_sum 'C25 H28 N5 O3 V'
_chemical_formula_weight 497.46
_chemical_properties_physical Air-sensitive,Moisture-sensitive,Oxygen-sensitive
_space_group_crystal_system triclinic
_space_group_IT_number 2
_space_group_name_Hall '-P 1'
_space_group_name_H-M_alt 'P -1'
_atom_sites_solution_hydrogens geom
_atom_sites_solution_primary iterative
_audit_creation_date 2020-08-18
_audit_creation_method
;
Olex2 1.2
(compiled 2018.05.29 svn.r3508 for OlexSys, GUI svn.r5506)
;
_audit_update_record
;
2021-02-12 deposited with the CCDC.	2022-08-30 downloaded from the CCDC.
;
_cell_angle_alpha 86.475(4)
_cell_angle_beta 81.945(4)
_cell_angle_gamma 86.385(4)
_cell_formula_units_Z 2
_cell_length_a 8.1620(10)
_cell_length_b 9.0032(11)
_cell_length_c 16.663(2)
_cell_measurement_reflns_used 9849
_cell_measurement_temperature 120(2)
_cell_measurement_theta_max 30.55
_cell_measurement_theta_min 2.47
_cell_volume 1208.3(3)
_computing_cell_refinement 'SAINT V8.40A (?, 2016)'
_computing_data_reduction 'SAINT V8.40A (?, 2016)'
_computing_molecular_graphics 'Olex2 (Dolomanov et al., 2009)'
_computing_publication_material 'Olex2 (Dolomanov et al., 2009)'
_computing_structure_refinement 'ShelXL (Sheldrick, 2015)'
_computing_structure_solution 'olex2.solve (Bourhis et al., 2015)'
_diffrn_ambient_temperature 120
_diffrn_detector 'Bruker APEX2 area detector'
_diffrn_detector_area_resol_mean 7.9
_diffrn_detector_type 'CCD area detector'
_diffrn_measured_fraction_theta_full 1.000
_diffrn_measured_fraction_theta_max 0.999
_diffrn_measurement_device 'Bruker D8 Kappa diffractometer'
_diffrn_measurement_device_type 'Bruker APEX II area detector'
_diffrn_measurement_method '\w and \f scans'
_diffrn_radiation_monochromator 'TRIUMPH curved-crystal'
_diffrn_radiation_probe x-ray
_diffrn_radiation_type MoK\a
_diffrn_radiation_wavelength 0.71073
_diffrn_reflns_av_R_equivalents 0.0309
_diffrn_reflns_av_unetI/netI 0.0284
_diffrn_reflns_Laue_measured_fraction_full 1.000
_diffrn_reflns_Laue_measured_fraction_max 0.999
_diffrn_reflns_limit_h_max 11
_diffrn_reflns_limit_h_min -11
_diffrn_reflns_limit_k_max 12
_diffrn_reflns_limit_k_min -12
_diffrn_reflns_limit_l_max 23
_diffrn_reflns_limit_l_min -23
_diffrn_reflns_number 30734
_diffrn_reflns_point_group_measured_fraction_full 1.000
_diffrn_reflns_point_group_measured_fraction_max 0.999
_diffrn_reflns_theta_full 25.242
_diffrn_reflns_theta_max 30.556
_diffrn_reflns_theta_min 1.236
_diffrn_source 'sealed X-ray tube'
_diffrn_standards_number 0
_exptl_absorpt_coefficient_mu 0.447
_exptl_absorpt_correction_T_max 0.7461
_exptl_absorpt_correction_T_min 0.7007
_exptl_absorpt_correction_type multi-scan
_exptl_absorpt_process_details
'SADABS-2016/2 (Bruker,2016/2) was used for absorption correction. wR2(int) was 0.0464 before and 0.0427 after correction. The Ratio of minimum to maximum transmission is 0.9392. The \l/2 correction factor is Not present.'
_exptl_crystal_colour orange
_exptl_crystal_colour_primary orange
_exptl_crystal_density_diffrn 1.367
_exptl_crystal_description plate
_exptl_crystal_F_000 520
_exptl_crystal_recrystallization_method 'Re-crystallisation from solvent: tetrahydrofuran'
_exptl_crystal_size_max 0.28
_exptl_crystal_size_mid 0.27
_exptl_crystal_size_min 0.09
_refine_diff_density_max 0.463
_refine_diff_density_min -0.287
_refine_diff_density_rms 0.056
_refine_ls_extinction_method none
_refine_ls_goodness_of_fit_ref 0.947
_refine_ls_hydrogen_treatment constr
_refine_ls_matrix_type full
_refine_ls_number_parameters 312
_refine_ls_number_reflns 7395
_refine_ls_number_restraints 0
_refine_ls_restrained_S_all 0.947
_refine_ls_R_factor_all 0.0406
_refine_ls_R_factor_gt 0.0331
_refine_ls_shift/su_max 0.001
_refine_ls_shift/su_mean 0.000
_refine_ls_structure_factor_coef Fsqd
_refine_ls_weighting_details 'w=1/[\s^2^(Fo^2^)+(0.1000P)^2^] where P=(Fo^2^+2Fc^2^)/3'
_refine_ls_weighting_scheme calc
_refine_ls_wR_factor_gt 0.1134
_refine_ls_wR_factor_ref 0.1223
_reflns_Friedel_coverage 0.000
_reflns_number_gt 6387
_reflns_number_total 7395
_reflns_threshold_expression 'I > 2\s(I)'
_cod_data_source_file d2dt02177c3.cif
_cod_data_source_block ls884
_cod_database_code 7711139
_shelx_shelxl_version_number 2018/1
_shelx_space_group_comment
;
The symmetry employed for this shelxl refinement is uniquely defined
by the following loop, which should always be used as a source of
symmetry information in preference to the above space-group names.
They are only intended as comments.
;
_shelx_estimated_absorpt_t_max 0.961
_shelx_estimated_absorpt_t_min 0.885
_olex2_refinement_description
;
1. Fixed Uiso
 At 1.2 times of:
  All C(H) groups
 At 1.5 times of:
  All C(H,H,H) groups
2.a Aromatic/amide H refined with riding coordinates:
 C25(H25), C3(H3), C24(H24), C19(H19), C4(H4), C9(H9), C8(H8), C16(H16),
 C10(H10), C2(H2), C14(H14), C15(H15), C20(H20)
2.b Idealised Me refined as rotating group:
 C6(H6A,H6B,H6C), C12(H12A,H12B,H12C), C18(H18A,H18B,H18C), C22(H22A,H22B,
 H22C), C23(H23A,H23B,H23C)
;
_olex2_diffrn_ambient_temperature_device 'Oxford Cryosystems'
_olex2_submission_special_instructions 'No special instructions were received'

loop_
_space_group_symop_operation_xyz
'x, y, z'
'-x, -y, -z'

loop_
_atom_site_label
_atom_site_type_symbol
_atom_site_fract_x
_atom_site_fract_y
_atom_site_fract_z
_atom_site_U_iso_or_equiv
_atom_site_adp_type
_atom_site_occupancy
_atom_site_site_symmetry_order
_atom_site_calc_flag
_atom_site_refinement_flags_posn
_atom_site_refinement_flags_adp
_atom_site_refinement_flags_occupancy
_atom_site_disorder_assembly
_atom_site_disorder_group
V1 V 0.10725(2) -0.03580(2) 0.75613(2) 0.01118(7) Uani 1 1 d . . . . .
O2 O 0.29017(10) -0.07906(10) 0.66230(5) 0.01651(18) Uani 1 1 d . . . . .
N1 N 0.17548(12) -0.27261(11) 0.79174(6) 0.01425(19) Uani 1 1 d . . . . .
N4 N 0.25134(12) 0.03122(11) 0.84155(6) 0.01331(19) Uani 1 1 d . . . . .
N3 N 0.12548(13) 0.19466(11) 0.70127(6) 0.0155(2) Uani 1 1 d . . . . .
N2 N 0.02766(13) -0.10112(11) 0.64906(6) 0.01462(19) Uani 1 1 d . . . . .
C7 C 0.18804(15) -0.11789(13) 0.61504(7) 0.0159(2) Uani 1 1 d . . . . .
C25 C 0.18981(14) 0.06724(13) 0.91764(7) 0.0139(2) Uani 1 1 d . . . . .
H25 H 0.076675 0.050275 0.935990 0.017 Uiso 1 1 calc R . . . .
C5 C 0.27902(15) -0.39565(13) 0.78411(7) 0.0162(2) Uani 1 1 d . . . . .
C1 C 0.03334(15) -0.27551(13) 0.84464(7) 0.0146(2) Uani 1 1 d . . . . .
C3 C 0.09509(17) -0.52894(14) 0.88451(8) 0.0215(3) Uani 1 1 d . . . . .
H3 H 0.068321 -0.617942 0.915943 0.026 Uiso 1 1 calc R . . . .
C11 C -0.09744(17) -0.13100(14) 0.60872(8) 0.0204(3) Uani 1 1 d . . . . .
C21 C 0.44851(14) 0.15511(13) 0.94509(7) 0.0145(2) Uani 1 1 d . . . . .
C24 C 0.27964(15) 0.12690(13) 0.97055(7) 0.0153(2) Uani 1 1 d . . . . .
H24 H 0.229013 0.149009 1.023663 0.018 Uiso 1 1 calc R . . . .
C19 C 0.41375(15) 0.05367(14) 0.81840(7) 0.0167(2) Uani 1 1 d . . . . .
H19 H 0.461223 0.026356 0.765646 0.020 Uiso 1 1 calc R . . . .
C4 C 0.24157(17) -0.52582(14) 0.83005(8) 0.0208(3) Uani 1 1 d . . . . .
H4 H 0.314791 -0.611997 0.824546 0.025 Uiso 1 1 calc R . . . .
C17 C 0.20562(17) 0.29619(14) 0.64957(8) 0.0203(3) Uani 1 1 d . . . . .
C9 C 0.1006(2) -0.20716(16) 0.49713(8) 0.0310(3) Uani 1 1 d . . . . .
H9 H 0.124429 -0.246164 0.444819 0.037 Uiso 1 1 calc R . . . .
C6 C 0.43532(16) -0.38516(15) 0.72553(9) 0.0238(3) Uani 1 1 d . . . . .
H6A H 0.407687 -0.357510 0.671023 0.036 Uiso 1 1 calc GR . . . .
H6B H 0.497717 -0.481805 0.725068 0.036 Uiso 1 1 calc GR . . . .
H6C H 0.502796 -0.309303 0.742192 0.036 Uiso 1 1 calc GR . . . .
C8 C 0.22943(19) -0.17278(15) 0.53716(8) 0.0245(3) Uani 1 1 d . . . . .
H8 H 0.341582 -0.185727 0.513013 0.029 Uiso 1 1 calc R . . . .
C16 C 0.1283(2) 0.43434(15) 0.63315(9) 0.0274(3) Uani 1 1 d . . . . .
H16 H 0.184242 0.505379 0.596405 0.033 Uiso 1 1 calc R . . . .
C12 C -0.26836(17) -0.09699(19) 0.65126(10) 0.0310(3) Uani 1 1 d . . . . .
H12A H -0.288107 0.011128 0.654420 0.046 Uiso 1 1 calc GR . . . .
H12B H -0.279195 -0.144183 0.706187 0.046 Uiso 1 1 calc GR . . . .
H12C H -0.349736 -0.135627 0.621025 0.046 Uiso 1 1 calc GR . . . .
C18 C 0.38024(18) 0.25519(17) 0.61356(9) 0.0294(3) Uani 1 1 d . . . . .
H18A H 0.453470 0.256324 0.655350 0.044 Uiso 1 1 calc GR . . . .
H18B H 0.415632 0.327232 0.568976 0.044 Uiso 1 1 calc GR . . . .
H18C H 0.385740 0.155206 0.592832 0.044 Uiso 1 1 calc GR . . . .
C10 C -0.0626(2) -0.18568(16) 0.53203(9) 0.0291(3) Uani 1 1 d . . . . .
H10 H -0.150159 -0.208309 0.503543 0.035 Uiso 1 1 calc R . . . .
O1 O -0.05131(10) -0.14826(9) 0.84367(5) 0.01696(18) Uani 1 1 d . . . . .
O3 O -0.08685(11) 0.11664(10) 0.78526(6) 0.01821(18) Uani 1 1 d . . . . .
C13 C -0.02896(15) 0.22719(13) 0.73825(7) 0.0168(2) Uani 1 1 d . . . . .
C2 C -0.01080(16) -0.40396(14) 0.89298(8) 0.0190(2) Uani 1 1 d . . . . .
H2 H -0.110229 -0.404592 0.930204 0.023 Uiso 1 1 calc R . . . .
C14 C -0.11311(18) 0.36580(14) 0.72429(9) 0.0243(3) Uani 1 1 d . . . . .
H14 H -0.222008 0.387938 0.750717 0.029 Uiso 1 1 calc R . . . .
C15 C -0.0313(2) 0.46788(15) 0.67083(9) 0.0295(3) Uani 1 1 d . . . . .
H15 H -0.084576 0.562234 0.659597 0.035 Uiso 1 1 calc R . . . .
N5 N 0.54230(13) 0.21728(12) 0.99353(7) 0.0195(2) Uani 1 1 d . . . . .
C20 C 0.51462(15) 0.11314(14) 0.86582(8) 0.0169(2) Uani 1 1 d . . . . .
H20 H 0.627908 0.126165 0.845784 0.020 Uiso 1 1 calc R . . . .
C22 C 0.71056(17) 0.25856(17) 0.96173(9) 0.0258(3) Uani 1 1 d . . . . .
H22A H 0.770756 0.175066 0.933466 0.039 Uiso 1 1 calc GR . . . .
H22B H 0.768162 0.282564 1.006686 0.039 Uiso 1 1 calc GR . . . .
H22C H 0.705438 0.345705 0.923729 0.039 Uiso 1 1 calc GR . . . .
C23 C 0.47160(18) 0.27510(17) 1.07095(9) 0.0264(3) Uani 1 1 d . . . . .
H23A H 0.416903 0.373550 1.061871 0.040 Uiso 1 1 calc GR . . . .
H23B H 0.559833 0.283648 1.104425 0.040 Uiso 1 1 calc GR . . . .
H23C H 0.390310 0.207168 1.098870 0.040 Uiso 1 1 calc GR . . . .

loop_
_atom_site_aniso_label
_atom_site_aniso_U_11
_atom_site_aniso_U_22
_atom_site_aniso_U_33
_atom_site_aniso_U_23
_atom_site_aniso_U_13
_atom_site_aniso_U_12
V1 0.01101(11) 0.01075(11) 0.01140(11) -0.00090(7) -0.00035(7) -0.00007(7)
O2 0.0141(4) 0.0173(4) 0.0171(4) -0.0014(3) 0.0013(3) -0.0001(3)
N1 0.0156(5) 0.0125(4) 0.0150(5) -0.0020(4) -0.0029(4) -0.0002(4)
N4 0.0127(4) 0.0141(4) 0.0133(4) -0.0023(3) -0.0018(3) 0.0004(3)
N3 0.0199(5) 0.0129(4) 0.0141(5) -0.0011(4) -0.0033(4) -0.0018(4)
N2 0.0178(5) 0.0126(4) 0.0138(5) -0.0001(3) -0.0030(4) -0.0023(4)
C7 0.0216(6) 0.0117(5) 0.0133(5) 0.0007(4) 0.0005(4) -0.0001(4)
C25 0.0126(5) 0.0145(5) 0.0142(5) -0.0007(4) -0.0008(4) 0.0009(4)
C5 0.0167(5) 0.0148(5) 0.0177(5) -0.0034(4) -0.0047(4) 0.0015(4)
C1 0.0173(5) 0.0148(5) 0.0123(5) -0.0013(4) -0.0034(4) -0.0016(4)
C3 0.0300(7) 0.0137(5) 0.0206(6) 0.0035(4) -0.0041(5) -0.0017(5)
C11 0.0259(6) 0.0168(5) 0.0202(6) 0.0048(5) -0.0084(5) -0.0073(5)
C21 0.0145(5) 0.0128(5) 0.0166(5) -0.0003(4) -0.0047(4) 0.0010(4)
C24 0.0172(5) 0.0153(5) 0.0133(5) -0.0022(4) -0.0028(4) 0.0019(4)
C19 0.0150(5) 0.0203(6) 0.0144(5) -0.0035(4) 0.0001(4) 0.0004(4)
C4 0.0254(6) 0.0145(5) 0.0227(6) -0.0002(5) -0.0061(5) 0.0026(5)
C17 0.0277(6) 0.0175(6) 0.0165(6) -0.0001(4) -0.0037(5) -0.0076(5)
C9 0.0597(10) 0.0203(6) 0.0135(6) -0.0018(5) -0.0063(6) -0.0034(6)
C6 0.0204(6) 0.0207(6) 0.0289(7) -0.0033(5) -0.0003(5) 0.0049(5)
C8 0.0358(7) 0.0194(6) 0.0156(6) -0.0018(5) 0.0039(5) 0.0029(5)
C16 0.0457(9) 0.0159(6) 0.0219(6) 0.0030(5) -0.0082(6) -0.0081(6)
C12 0.0194(6) 0.0413(8) 0.0337(8) 0.0082(7) -0.0093(6) -0.0104(6)
C18 0.0304(7) 0.0278(7) 0.0279(7) 0.0039(6) 0.0059(6) -0.0116(6)
C10 0.0484(9) 0.0236(7) 0.0198(6) 0.0013(5) -0.0166(6) -0.0127(6)
O1 0.0167(4) 0.0149(4) 0.0177(4) 0.0005(3) 0.0020(3) 0.0009(3)
O3 0.0167(4) 0.0152(4) 0.0213(4) 0.0010(3) 0.0004(3) 0.0022(3)
C13 0.0214(6) 0.0136(5) 0.0157(5) -0.0019(4) -0.0041(4) 0.0010(4)
C2 0.0222(6) 0.0161(6) 0.0179(6) 0.0015(4) -0.0002(5) -0.0019(5)
C14 0.0306(7) 0.0168(6) 0.0255(7) -0.0012(5) -0.0068(5) 0.0070(5)
C15 0.0465(9) 0.0145(6) 0.0286(7) 0.0011(5) -0.0130(6) 0.0049(6)
N5 0.0170(5) 0.0227(5) 0.0206(5) -0.0041(4) -0.0067(4) -0.0020(4)
C20 0.0129(5) 0.0189(6) 0.0187(6) -0.0014(4) -0.0013(4) -0.0018(4)
C22 0.0196(6) 0.0308(7) 0.0295(7) -0.0023(6) -0.0086(5) -0.0087(5)
C23 0.0248(6) 0.0319(7) 0.0252(7) -0.0117(6) -0.0089(5) -0.0003(6)

loop_
_atom_type_symbol
_atom_type_description
_atom_type_scat_dispersion_real
_atom_type_scat_dispersion_imag
_atom_type_scat_source
C C 0.0033 0.0016 'International Tables Vol C Tables 4.2.6.8 and 6.1.1.4'
H H 0.0000 0.0000 'International Tables Vol C Tables 4.2.6.8 and 6.1.1.4'
N N 0.0061 0.0033 'International Tables Vol C Tables 4.2.6.8 and 6.1.1.4'
O O 0.0106 0.0060 'International Tables Vol C Tables 4.2.6.8 and 6.1.1.4'
V V 0.3005 0.5294 'International Tables Vol C Tables 4.2.6.8 and 6.1.1.4'

loop_
_geom_angle_atom_site_label_1
_geom_angle_atom_site_label_2
_geom_angle_atom_site_label_3
_geom_angle
_geom_angle_site_symmetry_1
_geom_angle_site_symmetry_3
_geom_angle_publ_flag
O2 V1 N1 81.02(4) . . ?
O2 V1 N4 99.75(4) . . ?
O2 V1 N3 81.97(4) . . ?
O2 V1 N2 64.18(4) . . ?
O2 V1 C7 31.34(4) . . ?
O2 V1 O1 139.85(4) . . ?
O2 V1 O3 139.38(4) . . ?
O2 V1 C13 111.28(4) . . ?
N1 V1 C7 83.97(4) . . ?
N1 V1 C13 167.22(4) . . ?
N4 V1 N1 88.54(4) . . ?
N4 V1 N3 86.17(4) . . ?
N4 V1 N2 163.76(4) . . ?
N4 V1 C7 131.08(4) . . ?
N4 V1 C13 92.58(4) . . ?
N3 V1 N1 161.05(4) . . ?
N3 V1 C7 85.85(4) . . ?
N3 V1 C13 31.58(4) . . ?
N2 V1 N1 90.98(4) . . ?
N2 V1 N3 89.08(4) . . ?
N2 V1 C7 32.88(4) . . ?
N2 V1 C13 91.46(4) . . ?
C7 V1 C13 104.66(4) . . ?
O1 V1 N1 61.32(4) . . ?
O1 V1 N4 93.07(4) . . ?
O1 V1 N3 137.11(4) . . ?
O1 V1 N2 100.93(4) . . ?
O1 V1 C7 123.84(4) . . ?
O1 V1 C13 105.91(4) . . ?
O3 V1 N1 137.15(4) . . ?
O3 V1 N4 95.31(4) . . ?
O3 V1 N3 61.58(4) . . ?
O3 V1 N2 96.06(4) . . ?
O3 V1 C7 122.09(4) . . ?
O3 V1 O1 75.86(3) . . ?
O3 V1 C13 30.07(4) . . ?
C7 O2 V1 93.90(7) . . ?
C5 N1 V1 150.97(9) . . ?
C5 N1 C1 120.09(10) . . ?
C1 N1 V1 88.93(7) . . ?
C25 N4 V1 124.27(8) . . ?
C25 N4 C19 115.97(10) . . ?
C19 N4 V1 119.48(8) . . ?
C17 N3 V1 150.54(9) . . ?
C13 N3 V1 88.68(7) . . ?
C13 N3 C17 120.39(11) . . ?
C7 N2 V1 89.37(7) . . ?
C11 N2 V1 149.09(9) . . ?
C11 N2 C7 121.51(11) . . ?
O2 C7 V1 54.76(6) . . ?
O2 C7 N2 112.41(10) . . ?
O2 C7 C8 126.88(12) . . ?
N2 C7 V1 57.75(6) . . ?
N2 C7 C8 120.71(12) . . ?
C8 C7 V1 176.42(9) . . ?
N4 C25 C24 124.47(11) . . ?
N1 C5 C4 120.63(11) . . ?
N1 C5 C6 117.69(11) . . ?
C4 C5 C6 121.67(11) . . ?
N1 C1 C2 121.82(11) . . ?
O1 C1 N1 111.78(10) . . ?
O1 C1 C2 126.40(11) . . ?
C2 C3 C4 120.48(12) . . ?
N2 C11 C12 115.73(12) . . ?
N2 C11 C10 119.77(13) . . ?
C10 C11 C12 124.47(13) . . ?
C24 C21 C20 116.11(10) . . ?
N5 C21 C24 122.23(11) . . ?
N5 C21 C20 121.66(11) . . ?
C25 C24 C21 119.40(11) . . ?
N4 C19 C20 124.50(11) . . ?
C5 C4 C3 119.32(11) . . ?
N3 C17 C16 120.24(13) . . ?
N3 C17 C18 117.55(12) . . ?
C16 C17 C18 122.18(13) . . ?
C8 C9 C10 121.05(13) . . ?
C9 C8 C7 117.39(13) . . ?
C15 C16 C17 119.49(13) . . ?
C11 C10 C9 119.52(13) . . ?
C1 O1 V1 97.97(7) . . ?
C13 O3 V1 97.50(7) . . ?
N3 C13 V1 59.74(6) . . ?
N3 C13 C14 121.86(12) . . ?
O3 C13 V1 52.43(6) . . ?
O3 C13 N3 111.98(10) . . ?
O3 C13 C14 126.16(12) . . ?
C14 C13 V1 174.89(9) . . ?
C3 C2 C1 117.67(12) . . ?
C15 C14 C13 117.35(13) . . ?
C14 C15 C16 120.66(13) . . ?
C21 N5 C22 120.19(11) . . ?
C21 N5 C23 121.94(11) . . ?
C23 N5 C22 116.51(11) . . ?
C19 C20 C21 119.49(11) . . ?

loop_
_geom_bond_atom_site_label_1
_geom_bond_atom_site_label_2
_geom_bond_distance
_geom_bond_site_symmetry_2
_geom_bond_publ_flag
V1 O2 2.0426(9) . ?
V1 N1 2.2350(10) . ?
V1 N4 2.1066(10) . ?
V1 N3 2.2205(10) . ?
V1 N2 2.1102(10) . ?
V1 C7 2.4951(12) . ?
V1 O1 2.0694(9) . ?
V1 O3 2.0546(9) . ?
V1 C13 2.5700(12) . ?
O2 C7 1.3007(15) . ?
N1 C5 1.3515(15) . ?
N1 C1 1.3558(15) . ?
N4 C25 1.3478(14) . ?
N4 C19 1.3519(15) . ?
N3 C17 1.3513(16) . ?
N3 C13 1.3463(16) . ?
N2 C7 1.3547(15) . ?
N2 C11 1.3475(15) . ?
C7 C8 1.4062(17) . ?
C25 C24 1.3756(16) . ?
C5 C4 1.3864(17) . ?
C5 C6 1.4980(18) . ?
C1 O1 1.3004(14) . ?
C1 C2 1.4045(17) . ?
C3 C4 1.3967(19) . ?
C3 C2 1.3768(18) . ?
C11 C12 1.496(2) . ?
C11 C10 1.3835(19) . ?
C21 C24 1.4182(16) . ?
C21 N5 1.3542(15) . ?
C21 C20 1.4193(17) . ?
C19 C20 1.3707(16) . ?
C17 C16 1.3884(19) . ?
C17 C18 1.500(2) . ?
C9 C8 1.382(2) . ?
C9 C10 1.384(2) . ?
C16 C15 1.388(2) . ?
O3 C13 1.2989(15) . ?
C13 C14 1.4086(17) . ?
C14 C15 1.376(2) . ?
N5 C22 1.4633(17) . ?
N5 C23 1.4506(17) . ?
